data_1509584
loop_
_publ_author_name
'Rozier, P.'
'Galy, J.'

_publ_section_title
;
 Ag1.2 V3 O8 crystal structure: relationship with Ag2 V4 O11-y and
 interpretation of physical properties
;
_journal_name_full 'Journal of Solid State Chemistry'
_journal_page_first 294
_journal_page_last 301
_journal_paper_doi 10.1006/jssc.1997.7559
_journal_volume 134
_journal_year 1997
_chemical_formula_sum 'Ag1.2 O8 V3'
_chemical_name_systematic 'Ag1.2 (V3 O8)'
_space_group_IT_number 11
_symmetry_space_group_name_Hall '-P 2yb'
_symmetry_space_group_name_H-M 'P 1 21/m 1'
_cell_angle_alpha 90
_cell_angle_beta 107.39
_cell_angle_gamma 90
_cell_formula_units_Z 2
_cell_length_a 7.382
_cell_length_b 3.6029
_cell_length_c 12.193
_cell_volume 309.470
_citation_journal_id_ASTM JSSCBI
_cod_data_source_file silver1-2_585.cif
_cod_data_source_block Ag1.2O8V3
_cod_original_cell_volume 309.4698
_cod_database_code 1509584

loop_
_symmetry_equiv_pos_as_xyz
x,y,z
-x,y+1/2,-z
-x,-y,-z
x,-y-1/2,z

loop_
_atom_site_label
_atom_site_type_symbol
_atom_site_fract_x
_atom_site_fract_y
_atom_site_fract_z
_atom_site_occupancy
_atom_site_U_iso_or_equiv
Ag2 Ag+1 0.5528 0.208 0.019 0.1 0.0
O6 O-2 0.378 0.25 0.182 1 0.0
V2 V+4 0.0701 0.25 0.8077 1 0.0
O8 O-2 0.213 0.25 0.7311 1 0.0
O7 O-2 0.257 0.25 0.9544 1 0.0
O2 O-2 0.65 0.25 0.4503 1 0.0
O4 O-2 0.891 0.25 0.9292 1 0.0
O3 O-2 0.834 0.25 0.6755 1 0.0
Ag1 Ag+1 0.5056 0.25 0.6783 1 0.0
V3 V+4 0.1826 0.25 0.0779 1 0.0
V1 V+4 0.8612 0.25 0.5403 1 0.0
O1 O-2 0.063 0.25 0.4609 1 0.0
O5 O-2 0.987 0.25 0.1731 1 0.0
